data_8100686
loop_
_publ_author_name
'Yapo, Y. M.'
'Tenon, J. A.'
'Aycard, J. P.'

_publ_section_title
;
Crystal structure of (N,N-dimethylvinyl)triphenylphosphonium thiocyanate, 
[(CH~3~)~2~N(C~2~H<B>~2</B>~)P(C~6~H~5~)~3~](SCN)
;
_journal_issue 3
_journal_name_full 'Zeitschrift f\"ur Kristallographie - New Crystal Structures'
_journal_page_first 389
_journal_page_last 390
_journal_volume 217
_journal_year 2002
_chemical_formula_moiety 'C23 H23 N2 P S'
_chemical_formula_structural '[(CH3)2 N(C2 H2) P(C6 H5)3] (SCN) '
_chemical_formula_sum 'C23 H23 N2 P S'
_chemical_formula_weight 390.46
_space_group_IT_number 14
_symmetry_cell_setting monoclinic
_symmetry_space_group_name_Hall '-P 2ybc'
_symmetry_space_group_name_H-M 'P 1 21/c 1'
_cell_angle_alpha 90.00
_cell_angle_beta 96.79(5)
_cell_angle_gamma 90.00
_cell_formula_units_Z 4
_cell_length_a 11.116(4)
_cell_length_b 12.099(3)
_cell_length_c 15.458(3)
_cell_measurement_temperature 293(2)
_cell_volume 2064.4(10)
_diffrn_ambient_temperature 293(2)
_exptl_crystal_density_diffrn 1.256
_cod_original_sg_symbol_H-M 'P 21/c'
_cod_database_code 8100686

loop_
_symmetry_equiv_pos_as_xyz
'x, y, z'
'-x, y+1/2, -z+1/2'
'-x, -y, -z'
'x, -y-1/2, z-1/2'

loop_
_atom_site_label
_atom_site_type_symbol
_atom_site_fract_x
_atom_site_fract_y
_atom_site_fract_z
_atom_site_U_iso_or_equiv
_atom_site_adp_type
_atom_site_occupancy
_atom_site_symmetry_multiplicity
_atom_site_Wyckoff_symbol
_atom_site_calc_flag
_atom_site_refinement_flags
_atom_site_disorder_assembly
_atom_site_disorder_group
P P 0.27490(8) 0.01516(8) 0.81964(6) 0.0344(4) Uani 1 4 e d . . .
N1 N 0.5114(3) 0.2499(3) 0.8976(2) 0.0490(9) Uani 1 4 e d . . .
N2 N 0.3320(4) 0.4287(4) 0.6771(3) 0.0793(12) Uani 1 4 e d . . .
S S 0.15063(10) 0.36445(10) 0.77548(7) 0.0602(4) Uani 1 4 e d . . .
C1 C 0.2817(3) -0.1308(3) 0.8395(2) 0.0359(9) Uani 1 4 e d . . .
C2 C 0.3889(4) -0.1886(3) 0.8389(3) 0.0547(12) Uani 1 4 e d . . .
H2 H 0.4607 -0.1514 0.8332 0.066 Uiso 1 4 e calc R . .
C3 C 0.3882(4) -0.3026(4) 0.8470(3) 0.0707(14) Uani 1 4 e d . . .
H3 H 0.4600 -0.3417 0.8461 0.085 Uiso 1 4 e calc R . .
C4 C 0.2848(5) -0.3579(4) 0.8563(3) 0.0609(12) Uani 1 4 e d . . .
H4 H 0.2859 -0.4345 0.8619 0.073 Uiso 1 4 e calc R . .
C5 C 0.1790(4) -0.3011(4) 0.8574(2) 0.0492(11) Uani 1 4 e d . . .
H5 H 0.1080 -0.3392 0.8640 0.059 Uiso 1 4 e calc R . .
C6 C 0.1768(4) -0.1883(3) 0.8489(2) 0.0423(10) Uani 1 4 e d . . .
H6 H 0.1041 -0.1503 0.8495 0.051 Uiso 1 4 e calc R . .
C7 C 0.1538(3) 0.0716(3) 0.8719(2) 0.0322(9) Uani 1 4 e d . . .
C8 C 0.1699(3) 0.0895(3) 0.9609(2) 0.0417(10) Uani 1 4 e d . . .
H8 H 0.2440 0.0733 0.9929 0.050 Uiso 1 4 e calc R . .
C9 C 0.0772(4) 0.1310(3) 1.0023(2) 0.0467(10) Uani 1 4 e d . . .
H9 H 0.0886 0.1437 1.0620 0.056 Uiso 1 4 e calc R . .
C10 C -0.0329(4) 0.1536(3) 0.9549(3) 0.0500(11) Uani 1 4 e d . . .
H10 H -0.0957 0.1823 0.9828 0.060 Uiso 1 4 e calc R . .
C11 C -0.0505(4) 0.1343(3) 0.8672(3) 0.0515(11) Uani 1 4 e d . . .
H11 H -0.1255 0.1487 0.8358 0.062 Uiso 1 4 e calc R . .
C12 C 0.0424(3) 0.0935(3) 0.8254(2) 0.0418(10) Uani 1 4 e d . . .
H12 H 0.0303 0.0806 0.7657 0.050 Uiso 1 4 e calc R . .
C13 C 0.2375(3) 0.0301(3) 0.7035(2) 0.0351(9) Uani 1 4 e d . . .
C14 C 0.2788(4) 0.1219(3) 0.6630(3) 0.0480(11) Uani 1 4 e d . . .
H14 H 0.3252 0.1747 0.6956 0.058 Uiso 1 4 e calc R . .
C15 C 0.2513(4) 0.1355(4) 0.5740(3) 0.0633(13) Uani 1 4 e d . . .
H15 H 0.2792 0.1974 0.5468 0.076 Uiso 1 4 e calc R . .
C16 C 0.1833(5) 0.0581(5) 0.5261(3) 0.0680(14) Uani 1 4 e d . . .
H16 H 0.1653 0.0673 0.4662 0.082 Uiso 1 4 e calc R . .
C17 C 0.1416(4) -0.0322(4) 0.5654(3) 0.0617(13) Uani 1 4 e d . . .
H17 H 0.0952 -0.0845 0.5323 0.074 Uiso 1 4 e calc R . .
C18 C 0.1678(3) -0.0466(4) 0.6541(2) 0.0498(11) Uani 1 4 e d . . .
H18 H 0.1384 -0.1082 0.6808 0.060 Uiso 1 4 e calc R . .
C19 C 0.4108(3) 0.0783(3) 0.8566(2) 0.0401(10) Uani 1 4 e d . . .
H19 H 0.4818 0.0371 0.8644 0.048 Uiso 1 4 e calc R . .
C20 C 0.4134(3) 0.1883(3) 0.8740(2) 0.0411(10) Uani 1 4 e d . . .
H20 H 0.3392 0.2245 0.8690 0.049 Uiso 1 4 e calc R . .
C21 C 0.5013(4) 0.3684(3) 0.9090(3) 0.0644(13) Uani 1 4 e d . . .
H21A H 0.5802 0.3989 0.9264 0.077 Uiso 1 4 e calc R . .
H21B H 0.4495 0.3833 0.9531 0.077 Uiso 1 4 e calc R . .
H21C H 0.4676 0.4014 0.8551 0.077 Uiso 1 4 e calc R . .
C22 C 0.6308(3) 0.2019(4) 0.9080(3) 0.0672(13) Uani 1 4 e d . . .
H22A H 0.6895 0.2578 0.9264 0.081 Uiso 1 4 e calc R . .
H22B H 0.6479 0.1714 0.8534 0.081 Uiso 1 4 e calc R . .
H22C H 0.6346 0.1444 0.9510 0.081 Uiso 1 4 e calc R . .
C23 C 0.2573(4) 0.4032(3) 0.7179(3) 0.0497(11) Uani 1 4 e d . . .

loop_
_atom_site_aniso_label
_atom_site_aniso_U_11
_atom_site_aniso_U_22
_atom_site_aniso_U_33
_atom_site_aniso_U_23
_atom_site_aniso_U_13
_atom_site_aniso_U_12
P 0.0309(6) 0.0357(6) 0.0368(6) -0.0012(4) 0.0052(4) 0.0012(4)
N1 0.035(2) 0.044(2) 0.066(2) -0.0038(16) -0.0014(16) -0.0038(17)
N2 0.059(3) 0.085(3) 0.099(3) 0.004(2) 0.025(2) -0.010(2)
S 0.0532(8) 0.0642(8) 0.0641(8) 0.0076(6) 0.0106(6) -0.0014(6)
C1 0.039(2) 0.041(2) 0.028(2) -0.0005(16) 0.0054(17) 0.000(2)
C2 0.046(3) 0.044(3) 0.076(3) 0.006(2) 0.016(2) 0.008(2)
C3 0.066(3) 0.050(3) 0.100(4) 0.010(3) 0.023(3) 0.018(3)
C4 0.087(4) 0.035(2) 0.062(3) 0.005(2) 0.014(3) 0.002(3)
C5 0.061(3) 0.049(3) 0.038(2) 0.0004(19) 0.005(2) -0.015(2)
C6 0.046(3) 0.043(3) 0.038(2) 0.0016(18) 0.0057(18) 0.000(2)
C7 0.032(2) 0.030(2) 0.035(2) 0.0014(16) 0.0025(18) -0.0036(16)
C8 0.040(2) 0.046(2) 0.039(3) -0.0024(18) 0.004(2) -0.0005(19)
C9 0.051(3) 0.056(3) 0.036(2) -0.0059(19) 0.013(2) -0.001(2)
C10 0.043(3) 0.056(3) 0.054(3) -0.006(2) 0.019(2) 0.010(2)
C11 0.037(2) 0.067(3) 0.051(3) 0.001(2) 0.007(2) 0.013(2)
C12 0.038(2) 0.053(2) 0.034(2) -0.0029(18) 0.003(2) 0.0032(19)
C13 0.032(2) 0.038(2) 0.037(2) 0.001(2) 0.0096(18) 0.0073(18)
C14 0.054(3) 0.046(3) 0.046(3) 0.006(2) 0.014(2) 0.008(2)
C15 0.076(3) 0.058(3) 0.059(3) 0.021(3) 0.025(3) 0.017(3)
C16 0.084(4) 0.082(4) 0.037(3) 0.014(3) 0.007(3) 0.029(3)
C17 0.067(3) 0.074(4) 0.041(3) -0.008(3) -0.005(2) 0.007(3)
C18 0.049(3) 0.055(3) 0.044(3) 0.002(2) 0.002(2) 0.000(2)
C19 0.030(2) 0.041(3) 0.048(2) 0.0012(18) -0.0002(18) 0.0010(18)
C20 0.031(2) 0.046(3) 0.046(2) 0.0041(19) 0.0026(17) -0.003(2)
C21 0.058(3) 0.051(3) 0.082(3) -0.008(2) -0.001(2) -0.010(2)
C22 0.038(3) 0.071(3) 0.089(3) -0.009(3) -0.005(2) -0.003(2)
C23 0.048(3) 0.040(2) 0.058(3) -0.005(2) -0.006(2) 0.001(2)

loop_
_geom_bond_atom_site_label_1
_geom_bond_atom_site_label_2
_geom_bond_distance
_geom_bond_site_symmetry_2
_geom_bond_publ_flag
P C19 1.728(4) . ?
P C7 1.786(4) . ?
P C1 1.793(4) . ?
P C13 1.803(4) . ?
N1 C20 1.335(5) . ?
N1 C22 1.440(5) . ?
N1 C21 1.450(5) . ?
N2 C23 1.143(5) . ?
S C23 1.633(5) . ?
C1 C6 1.380(5) . ?
C1 C2 1.383(5) . ?
C2 C3 1.385(6) . ?
C2 H2 0.9300 . ?
C3 C4 1.352(6) . ?
C3 H3 0.9300 . ?
C4 C5 1.364(6) . ?
C4 H4 0.9300 . ?
C5 C6 1.372(5) . ?
C5 H5 0.9300 . ?
C6 H6 0.9300 . ?
C7 C12 1.381(5) . ?
C7 C8 1.384(5) . ?
C8 C9 1.370(5) . ?
C8 H8 0.9300 . ?
C9 C10 1.378(5) . ?
C9 H9 0.9300 . ?
C10 C11 1.367(5) . ?
C10 H10 0.9300 . ?
C11 C12 1.372(5) . ?
C11 H11 0.9300 . ?
C12 H12 0.9300 . ?
C13 C14 1.380(5) . ?
C13 C18 1.380(5) . ?
C14 C15 1.383(6) . ?
C14 H14 0.9300 . ?
C15 C16 1.366(7) . ?
C15 H15 0.9300 . ?
C16 C17 1.358(6) . ?
C16 H16 0.9300 . ?
C17 C18 1.379(6) . ?
C17 H17 0.9300 . ?
C18 H18 0.9300 . ?
C19 C20 1.357(5) . ?
C19 H19 0.9300 . ?
C20 H20 0.9300 . ?
C21 H21A 0.9600 . ?
C21 H21B 0.9600 . ?
C21 H21C 0.9600 . ?
C22 H22A 0.9600 . ?
C22 H22B 0.9600 . ?
C22 H22C 0.9600 . ?

loop_
_cod_related_entry_id
_cod_related_entry_database
_cod_related_entry_code
1 ChemSpider 30653823
